data_1551739
loop_
_publ_author_name
'IMAI, Kazunori'
'TAKAHASHI, Mai'
'ISHII, Rie'
'KOBAYASHI, Keiji'

_publ_section_title
;
 Crystal Structure of Benzene-Solvate of Bis(benzophenone) Azine: A Color
 Polymorph
;
_journal_name_full 'X-ray Structure Analysis Online'
_journal_page_first 75
_journal_paper_doi 10.2116/xraystruct.27.75
_journal_volume 27
_journal_year 2011
_chemical_formula_moiety 'C26 H20 N2 ,C6 H6 '
_chemical_formula_sum 'C32 H26 N2'
_chemical_formula_weight 438.57
_space_group_IT_number 2
_space_group_name_Hall '-P 1'
_space_group_name_H-M_alt 'P -1'
_symmetry_cell_setting triclinic
_symmetry_Int_Tables_number 2
_symmetry_space_group_name_Hall '-P 1'
_symmetry_space_group_name_H-M 'P -1'
_cell_angle_alpha 78.01(2)
_cell_angle_beta 64.23(2)
_cell_angle_gamma 67.39(2)
_cell_formula_units_Z 1
_cell_length_a 8.646(6)
_cell_length_b 9.096(5)
_cell_length_c 9.217(6)
_cell_measurement_reflns_used 7445
_cell_measurement_temperature 223.1
_cell_measurement_theta_max 27.5
_cell_measurement_theta_min 3.0
_cell_volume 601.9(7)
_computing_cell_refinement PROCESS-AUTO
_computing_data_collection PROCESS-AUTO
_computing_data_reduction CrystalStructure
_computing_publication_material 'CrystalStructure 3.8'
_computing_structure_refinement CRYSTALS
_computing_structure_solution SHELXS97
_diffrn_ambient_temperature 223
_diffrn_detector_area_resol_mean 10.00
_diffrn_measured_fraction_theta_full 0.998
_diffrn_measured_fraction_theta_max 0.998
_diffrn_measurement_device_type 'Rigaku RAXIS-RAPID'
_diffrn_measurement_method \w
_diffrn_radiation_type 'Mo K\a'
_diffrn_radiation_wavelength 0.71075
_diffrn_reflns_av_R_equivalents 0.022
_diffrn_reflns_limit_h_max 11
_diffrn_reflns_limit_h_min -11
_diffrn_reflns_limit_k_max 11
_diffrn_reflns_limit_k_min -11
_diffrn_reflns_limit_l_max 11
_diffrn_reflns_limit_l_min -11
_diffrn_reflns_number 9835
_diffrn_reflns_theta_full 27.46
_diffrn_reflns_theta_max 27.46
_exptl_absorpt_coefficient_mu 0.070
_exptl_absorpt_correction_T_max 0.993
_exptl_absorpt_correction_T_min 0.851
_exptl_absorpt_correction_type multi-scan
_exptl_absorpt_process_details
;
    Higashi, T. (1995). Program for Absorption Correction.
    Rigaku Corporation, Tokyo, Japan.
;
_exptl_crystal_colour yellow
_exptl_crystal_density_diffrn 1.210
_exptl_crystal_density_method 'not measured'
_exptl_crystal_description block
_exptl_crystal_F_000 232.00
_exptl_crystal_size_max 0.60
_exptl_crystal_size_mid 0.30
_exptl_crystal_size_min 0.10
_refine_diff_density_max 0.21
_refine_diff_density_min -0.14
_refine_ls_extinction_method none
_refine_ls_goodness_of_fit_ref 0.961
_refine_ls_hydrogen_treatment refall
_refine_ls_number_parameters 167
_refine_ls_number_reflns 1978
_refine_ls_R_factor_gt 0.0372
_refine_ls_shift/su_max 0.0000
_refine_ls_structure_factor_coef Fsqd
_refine_ls_weighting_details 'w = 1/[0.0022Fo^2^ + 1.0000\s(Fo^2^)]/(4Fo^2^)'
_refine_ls_weighting_scheme calc
_refine_ls_wR_factor_ref 0.1155
_reflns_number_gt 1965
_reflns_number_total 2745
_reflns_threshold_expression F^2^>2.0\s(F^2^)
_cod_data_source_file 27_75_1.cif
_cod_data_source_block '_MT-2a'
_cod_original_cell_volume 601.9(6)
_cod_original_formula_sum 'C32 H26 N2 '
_cod_database_code 1551739

loop_
_symmetry_equiv_pos_site_id
_symmetry_equiv_pos_as_xyz
1 +X,+Y,+Z
2 -X,-Y,-Z

loop_
_atom_site_label
_atom_site_type_symbol
_atom_site_fract_x
_atom_site_fract_y
_atom_site_fract_z
_atom_site_U_iso_or_equiv
_atom_site_adp_type
_atom_site_occupancy
_atom_site_symmetry_multiplicity
_atom_site_calc_flag
_atom_site_refinement_flags
N(1) N -0.01048(14) 0.52343(12) 0.07297(12) 0.0364(2) Uani 1.00 1 d .
C(1) C 0.07852(16) 0.61753(14) 0.05171(14) 0.0306(3) Uani 1.00 1 d .
C(2) C 0.05986(16) 0.67524(14) 0.19932(14) 0.0317(3) Uani 1.00 1 d .
C(3) C 0.17800(19) 0.74700(16) 0.19508(17) 0.0400(3) Uani 1.00 1 d .
C(4) C 0.1628(2) 0.79473(19) 0.33559(18) 0.0474(4) Uani 1.00 1 d .
C(5) C 0.0295(2) 0.77159(16) 0.48176(16) 0.0462(4) Uani 1.00 1 d .
C(6) C -0.0898(2) 0.70256(16) 0.48745(16) 0.0427(3) Uani 1.00 1 d .
C(7) C -0.07573(18) 0.65493(15) 0.34797(15) 0.0371(3) Uani 1.00 1 d .
C(8) C 0.19824(16) 0.66897(14) -0.10883(14) 0.0311(3) Uani 1.00 1 d .
C(9) C 0.36351(19) 0.56221(17) -0.20011(17) 0.0464(3) Uani 1.00 1 d .
C(10) C 0.4741(2) 0.61142(19) -0.34802(19) 0.0537(4) Uani 1.00 1 d .
C(11) C 0.4199(2) 0.76674(18) -0.40596(16) 0.0481(4) Uani 1.00 1 d .
C(12) C 0.2570(2) 0.87314(17) -0.31637(17) 0.0460(4) Uani 1.00 1 d .
C(13) C 0.14656(18) 0.82482(16) -0.16759(16) 0.0374(3) Uani 1.00 1 d .
C(14) C -0.3589(2) 0.86171(18) 0.9401(2) 0.0533(4) Uani 1.00 1 d .
C(15) C -0.3878(2) 0.9179(2) 1.08026(19) 0.0566(4) Uani 1.00 1 d .
C(16) C -0.4711(2) 0.9446(2) 0.8599(2) 0.0572(4) Uani 1.00 1 d .
H(1) H 0.2674 0.7665 0.0945 0.050 Uiso 1.00 1 c R
H(2) H 0.2446 0.8412 0.3345 0.062 Uiso 1.00 1 c R
H(3) H 0.0208 0.8029 0.5779 0.057 Uiso 1.00 1 c R
H(4) H -0.1820 0.6875 0.5880 0.049 Uiso 1.00 1 c R
H(5) H -0.1561 0.6047 0.3529 0.044 Uiso 1.00 1 c R
H(6) H 0.3992 0.4537 -0.1631 0.050 Uiso 1.00 1 c R
H(7) H 0.5907 0.5398 -0.4071 0.058 Uiso 1.00 1 c R
H(8) H 0.4937 0.8006 -0.5086 0.059 Uiso 1.00 1 c R
H(9) H 0.2214 0.9799 -0.3579 0.058 Uiso 1.00 1 c R
H(10) H 0.0360 0.8989 -0.1024 0.045 Uiso 1.00 1 c R
H(11) H -0.2592 0.7682 0.8972 0.059 Uiso 1.00 1 c R
H(12) H -0.3122 0.8600 1.1375 0.067 Uiso 1.00 1 c R
H(13) H -0.4537 0.9053 0.7642 0.070 Uiso 1.00 1 c R

loop_
_atom_site_aniso_label
_atom_site_aniso_U_11
_atom_site_aniso_U_22
_atom_site_aniso_U_33
_atom_site_aniso_U_12
_atom_site_aniso_U_13
_atom_site_aniso_U_23
N(1) 0.0372(5) 0.0417(6) 0.0316(5) -0.0187(5) -0.0083(4) -0.0056(4)
C(1) 0.0266(5) 0.0292(5) 0.0332(6) -0.0087(4) -0.0091(4) -0.0028(4)
C(2) 0.0309(6) 0.0289(6) 0.0338(6) -0.0085(4) -0.0125(5) -0.0016(4)
C(3) 0.0386(7) 0.0462(7) 0.0392(7) -0.0196(6) -0.0144(5) -0.0013(5)
C(4) 0.0491(8) 0.0560(8) 0.0494(8) -0.0238(7) -0.0235(6) -0.0052(6)
C(5) 0.0554(8) 0.0476(8) 0.0402(7) -0.0136(7) -0.0238(6) -0.0069(6)
C(6) 0.0467(7) 0.0426(7) 0.0328(6) -0.0141(6) -0.0096(5) -0.0050(5)
C(7) 0.0375(6) 0.0366(6) 0.0358(6) -0.0154(5) -0.0099(5) -0.0032(5)
C(8) 0.0311(6) 0.0333(6) 0.0313(6) -0.0149(5) -0.0098(4) -0.0035(5)
C(9) 0.0396(7) 0.0357(6) 0.0488(8) -0.0129(5) -0.0027(6) -0.0048(6)
C(10) 0.0404(8) 0.0558(9) 0.0482(8) -0.0196(6) 0.0053(6) -0.0136(7)
C(11) 0.0481(8) 0.0665(9) 0.0338(7) -0.0342(7) -0.0092(6) 0.0034(6)
C(12) 0.0501(8) 0.0496(8) 0.0467(8) -0.0257(7) -0.0250(6) 0.0123(6)
C(13) 0.0344(6) 0.0380(6) 0.0403(7) -0.0122(5) -0.0150(5) -0.0018(5)
C(14) 0.0422(8) 0.0451(8) 0.0614(9) -0.0089(6) -0.0130(7) -0.0081(7)
C(15) 0.0430(8) 0.0673(10) 0.0553(9) -0.0127(7) -0.0228(7) 0.0023(7)
C(16) 0.0504(9) 0.0686(10) 0.0549(9) -0.0179(8) -0.0189(7) -0.0154(8)

loop_
_atom_type_symbol
_atom_type_description
_atom_type_scat_dispersion_real
_atom_type_scat_dispersion_imag
_atom_type_scat_source
C C 0.003 0.002
;
International Tables for Crystallography
(1992, Vol. C, Tables 4.2.6.8 and 6.1.1.4)
;
H H 0.000 0.000
;
International Tables for Crystallography
(1992, Vol. C, Table 6.1.1.4)
;
N N 0.006 0.003
;
International Tables for Crystallography
(1992, Vol. C, Tables 4.2.6.8 and 6.1.1.4)
;

loop_
_geom_angle_atom_site_label_1
_geom_angle_atom_site_label_2
_geom_angle_atom_site_label_3
_geom_angle
_geom_angle_publ_flag
_geom_angle_site_symmetry_1
_geom_angle_site_symmetry_3
N(1) N(1) C(1) 113.11(9) yes 2_565 .
N(1) C(1) C(2) 116.38(10) yes . .
N(1) C(1) C(8) 124.77(13) yes . .
C(2) C(1) C(8) 118.85(13) yes . .
C(1) C(2) C(3) 121.50(10) yes . .
C(1) C(2) C(7) 120.15(14) yes . .
C(3) C(2) C(7) 118.33(14) yes . .
C(2) C(3) C(4) 120.66(12) yes . .
C(3) C(4) C(5) 120.17(18) yes . .
C(4) C(5) C(6) 119.78(16) yes . .
C(5) C(6) C(7) 120.40(12) yes . .
C(2) C(7) C(6) 120.65(16) yes . .
C(1) C(8) C(9) 120.77(10) yes . .
C(1) C(8) C(13) 120.31(9) yes . .
C(9) C(8) C(13) 118.92(10) yes . .
C(8) C(9) C(10) 120.31(12) yes . .
C(9) C(10) C(11) 120.16(11) yes . .
C(10) C(11) C(12) 119.91(12) yes . .
C(11) C(12) C(13) 120.15(12) yes . .
C(8) C(13) C(12) 120.54(10) yes . .
C(15) C(14) C(16) 119.58(13) yes . .
C(14) C(15) C(16) 120.08(17) yes . 2_477
C(14) C(16) C(15) 120.34(18) yes . 2_477
C(2) C(3) H(1) 119.6 no . .
C(4) C(3) H(1) 119.7 no . .
C(3) C(4) H(2) 121.4 no . .
C(5) C(4) H(2) 118.5 no . .
C(4) C(5) H(3) 119.9 no . .
C(6) C(5) H(3) 120.3 no . .
C(5) C(6) H(4) 119.7 no . .
C(7) C(6) H(4) 119.9 no . .
C(2) C(7) H(5) 119.2 no . .
C(6) C(7) H(5) 120.1 no . .
C(8) C(9) H(6) 120.0 no . .
C(10) C(9) H(6) 119.7 no . .
C(9) C(10) H(7) 120.1 no . .
C(11) C(10) H(7) 119.7 no . .
C(10) C(11) H(8) 120.6 no . .
C(12) C(11) H(8) 119.5 no . .
C(11) C(12) H(9) 119.0 no . .
C(13) C(12) H(9) 120.8 no . .
C(8) C(13) H(10) 118.7 no . .
C(12) C(13) H(10) 120.7 no . .
C(15) C(14) H(11) 120.0 no . .
C(16) C(14) H(11) 120.3 no . .
C(14) C(15) H(12) 120.0 no . .
C(16) C(15) H(12) 119.9 no 2_477 .
C(14) C(16) H(13) 120.1 no . .
C(15) C(16) H(13) 119.5 no 2_477 .

loop_
_geom_bond_atom_site_label_1
_geom_bond_atom_site_label_2
_geom_bond_distance
_geom_bond_publ_flag
_geom_bond_site_symmetry_2
N(1) N(1) 1.4110(17) yes 2_565
N(1) C(1) 1.292(2) yes .
C(1) C(2) 1.481(2) yes .
C(1) C(8) 1.4944(15) yes .
C(2) C(3) 1.392(2) yes .
C(2) C(7) 1.3967(15) yes .
C(3) C(4) 1.387(2) yes .
C(4) C(5) 1.3808(18) yes .
C(5) C(6) 1.378(2) yes .
C(6) C(7) 1.382(2) yes .
C(8) C(9) 1.3856(15) yes .
C(8) C(13) 1.3809(17) yes .
C(9) C(10) 1.3840(19) yes .
C(10) C(11) 1.377(2) yes .
C(11) C(12) 1.3694(16) yes .
C(12) C(13) 1.3855(17) yes .
C(14) C(15) 1.374(2) yes .
C(14) C(16) 1.373(2) yes .
C(15) C(16) 1.373(2) yes 2_477
C(3) H(1) 0.950 no .
C(4) H(2) 0.950 no .
C(5) H(3) 0.950 no .
C(6) H(4) 0.950 no .
C(7) H(5) 0.950 no .
C(9) H(6) 0.950 no .
C(10) H(7) 0.950 no .
C(11) H(8) 0.950 no .
C(12) H(9) 0.950 no .
C(13) H(10) 0.950 no .
C(14) H(11) 0.950 no .
C(15) H(12) 0.950 no .
C(16) H(13) 0.950 no .

loop_
_geom_contact_atom_site_label_1
_geom_contact_atom_site_label_2
_geom_contact_distance
_geom_contact_site_symmetry_2
C(6) C(6) 3.4060(18) 2_566
C(6) C(7) 3.3440(17) 2_566
C(7) C(6) 3.3440(17) 2_566
C(10) C(10) 3.568(2) 2_664
N(1) H(11) 3.171 1_554
N(1) H(11) 2.837 2_566
N(1) H(12) 3.130 1_554
C(1) H(11) 3.487 1_554
C(1) H(11) 3.272 2_566
C(1) H(12) 3.094 1_554
C(2) H(4) 3.504 2_566
C(2) H(9) 3.292 2_575
C(2) H(12) 3.246 1_554
C(3) H(6) 3.307 2_665
C(3) H(7) 3.448 2_665
C(3) H(9) 3.285 2_575
C(3) H(10) 3.190 2_575
C(4) H(3) 3.492 2_576
C(4) H(6) 3.414 2_665
C(4) H(7) 3.104 2_665
C(4) H(9) 3.102 2_575
C(4) H(10) 3.518 2_575
C(5) H(5) 3.411 2_566
C(5) H(7) 3.313 2_665
C(5) H(9) 2.903 2_575
C(5) H(11) 3.549 .
C(6) H(4) 3.433 2_566
C(6) H(5) 3.307 2_566
C(6) H(7) 3.313 1_456
C(6) H(8) 3.345 1_456
C(6) H(9) 2.878 2_575
C(6) H(11) 3.496 .
C(6) H(13) 3.213 .
C(7) H(4) 3.171 2_566
C(7) H(7) 3.192 1_456
C(7) H(8) 3.165 1_456
C(7) H(9) 3.072 2_575
C(7) H(12) 3.230 1_554
C(10) H(4) 3.091 1_654
C(10) H(5) 3.175 1_654
C(10) H(7) 3.206 2_664
C(10) H(13) 3.406 1_654
C(11) H(2) 3.189 1_554
C(11) H(3) 3.405 1_554
C(11) H(4) 3.210 1_654
C(11) H(5) 3.267 1_654
C(11) H(13) 2.935 1_654
C(12) H(2) 3.341 1_554
C(12) H(3) 2.919 1_554
C(12) H(12) 3.474 2_576
C(12) H(13) 3.027 1_654
C(13) H(3) 3.050 1_554
C(13) H(10) 3.336 2_575
C(13) H(11) 3.518 1_554
C(13) H(13) 3.569 1_654
C(14) H(1) 3.295 1_456
C(14) H(2) 3.424 2_576
C(14) H(3) 3.475 .
C(14) H(4) 3.368 .
C(14) H(6) 3.205 2_566
C(14) H(10) 3.406 1_556
C(15) H(1) 3.292 2_576
C(15) H(2) 3.260 1_456
C(15) H(6) 3.337 2_566
C(15) H(8) 3.512 1_457
C(15) H(10) 3.250 1_556
C(16) H(1) 3.087 1_456
C(16) H(2) 3.044 2_576
C(16) H(4) 3.239 .
H(1) C(14) 3.295 1_654
H(1) C(15) 3.292 2_576
H(1) C(16) 3.087 1_654
H(1) H(6) 3.055 2_665
H(1) H(10) 3.152 2_575
H(1) H(13) 3.322 1_654
H(2) C(11) 3.189 1_556
H(2) C(12) 3.341 1_556
H(2) C(14) 3.424 2_576
H(2) C(15) 3.260 1_654
H(2) C(16) 3.044 2_576
H(2) H(3) 3.187 2_576
H(2) H(6) 3.218 2_665
H(2) H(7) 3.249 2_665
H(2) H(8) 2.956 1_556
H(2) H(9) 3.236 1_556
H(2) H(12) 3.512 1_654
H(2) H(13) 3.212 2_576
H(3) C(4) 3.492 2_576
H(3) C(11) 3.405 1_556
H(3) C(12) 2.919 1_556
H(3) C(13) 3.050 1_556
H(3) C(14) 3.475 .
H(3) H(2) 3.187 2_576
H(3) H(3) 3.517 2_576
H(3) H(5) 3.442 2_566
H(3) H(7) 3.587 2_665
H(3) H(9) 3.064 1_556
H(3) H(9) 3.354 2_575
H(3) H(10) 3.310 1_556
H(3) H(11) 2.938 .
H(3) H(13) 3.500 .
H(4) C(2) 3.504 2_566
H(4) C(6) 3.433 2_566
H(4) C(7) 3.171 2_566
H(4) C(10) 3.091 1_456
H(4) C(11) 3.210 1_456
H(4) C(14) 3.368 .
H(4) C(16) 3.239 .
H(4) H(5) 3.273 2_566
H(4) H(7) 2.756 1_456
H(4) H(8) 3.047 1_456
H(4) H(9) 3.307 2_575
H(4) H(11) 2.819 .
H(4) H(13) 2.554 .
H(5) C(5) 3.411 2_566
H(5) C(6) 3.307 2_566
H(5) C(10) 3.175 1_456
H(5) C(11) 3.267 1_456
H(5) H(3) 3.442 2_566
H(5) H(4) 3.273 2_566
H(5) H(7) 2.505 1_456
H(5) H(8) 2.722 1_456
H(5) H(12) 3.027 1_554
H(6) C(3) 3.307 2_665
H(6) C(4) 3.414 2_665
H(6) C(14) 3.205 2_566
H(6) C(15) 3.337 2_566
H(6) H(1) 3.055 2_665
H(6) H(2) 3.218 2_665
H(6) H(11) 2.965 2_566
H(6) H(12) 3.160 2_566
H(7) C(3) 3.448 2_665
H(7) C(4) 3.104 2_665
H(7) C(5) 3.313 2_665
H(7) C(6) 3.313 1_654
H(7) C(7) 3.192 1_654
H(7) C(10) 3.206 2_664
H(7) H(2) 3.249 2_665
H(7) H(3) 3.587 2_665
H(7) H(4) 2.756 1_654
H(7) H(5) 2.505 1_654
H(7) H(7) 3.105 2_664
H(8) C(6) 3.345 1_654
H(8) C(7) 3.165 1_654
H(8) C(15) 3.512 1_653
H(8) H(2) 2.956 1_554
H(8) H(4) 3.047 1_654
H(8) H(5) 2.722 1_654
H(8) H(9) 3.419 2_674
H(8) H(12) 2.992 1_653
H(8) H(13) 3.124 1_654
H(8) H(13) 3.195 2_575
H(9) C(2) 3.292 2_575
H(9) C(3) 3.285 2_575
H(9) C(4) 3.102 2_575
H(9) C(5) 2.903 2_575
H(9) C(6) 2.878 2_575
H(9) C(7) 3.072 2_575
H(9) H(2) 3.236 1_554
H(9) H(3) 3.064 1_554
H(9) H(3) 3.354 2_575
H(9) H(4) 3.307 2_575
H(9) H(8) 3.419 2_674
H(9) H(12) 3.218 2_576
H(9) H(13) 3.253 1_654
H(9) H(13) 3.550 2_575
H(10) C(3) 3.190 2_575
H(10) C(4) 3.518 2_575
H(10) C(13) 3.336 2_575
H(10) C(14) 3.406 1_554
H(10) C(15) 3.250 1_554
H(10) H(1) 3.152 2_575
H(10) H(3) 3.310 1_554
H(10) H(10) 2.621 2_575
H(10) H(11) 3.206 1_554
H(10) H(12) 2.964 1_554
H(11) N(1) 3.171 1_556
H(11) N(1) 2.837 2_566
H(11) C(1) 3.487 1_556
H(11) C(1) 3.272 2_566
H(11) C(5) 3.549 .
H(11) C(6) 3.496 .
H(11) C(13) 3.518 1_556
H(11) H(3) 2.938 .
H(11) H(4) 2.819 .
H(11) H(6) 2.965 2_566
H(11) H(10) 3.206 1_556
H(12) N(1) 3.130 1_556
H(12) C(1) 3.094 1_556
H(12) C(2) 3.246 1_556
H(12) C(7) 3.230 1_556
H(12) C(12) 3.474 2_576
H(12) H(2) 3.512 1_456
H(12) H(5) 3.027 1_556
H(12) H(6) 3.160 2_566
H(12) H(8) 2.992 1_457
H(12) H(9) 3.218 2_576
H(12) H(10) 2.964 1_556
H(13) C(6) 3.213 .
H(13) C(10) 3.406 1_456
H(13) C(11) 2.935 1_456
H(13) C(12) 3.027 1_456
H(13) C(13) 3.569 1_456
H(13) H(1) 3.322 1_456
H(13) H(2) 3.212 2_576
H(13) H(3) 3.500 .
H(13) H(4) 2.554 .
H(13) H(8) 3.124 1_456
H(13) H(8) 3.195 2_575
H(13) H(9) 3.253 1_456
H(13) H(9) 3.550 2_575

loop_
_geom_torsion_atom_site_label_1
_geom_torsion_atom_site_label_2
_geom_torsion_atom_site_label_3
_geom_torsion_atom_site_label_4
_geom_torsion
_geom_torsion_site_symmetry_1
_geom_torsion_site_symmetry_3
_geom_torsion_site_symmetry_4
N(1) N(1) C(1) C(2) 178.57(9) 2_565 . .
N(1) N(1) C(1) C(8) -2.21(15) 2_565 . .
N(1) C(1) C(2) C(3) 165.57(11) . . .
N(1) C(1) C(2) C(7) -12.88(15) . . .
N(1) C(1) C(8) C(9) -70.6(2) . . .
N(1) C(1) C(8) C(13) 110.23(17) . . .
C(2) C(1) C(8) C(9) 108.57(17) . . .
C(2) C(1) C(8) C(13) -70.57(19) . . .
C(8) C(1) C(2) C(3) -13.69(16) . . .
C(8) C(1) C(2) C(7) 167.86(10) . . .
C(1) C(2) C(3) C(4) -177.50(11) . . .
C(1) C(2) C(7) C(6) 177.41(10) . . .
C(3) C(2) C(7) C(6) -1.09(17) . . .
C(7) C(2) C(3) C(4) 0.98(18) . . .
C(2) C(3) C(4) C(5) -0.07(17) . . .
C(3) C(4) C(5) C(6) -0.7(2) . . .
C(4) C(5) C(6) C(7) 0.64(19) . . .
C(5) C(6) C(7) C(2) 0.29(18) . . .
C(1) C(8) C(9) C(10) -179.44(18) . . .
C(1) C(8) C(13) C(12) -179.99(13) . . .
C(9) C(8) C(13) C(12) 0.9(2) . . .
C(13) C(8) C(9) C(10) -0.3(2) . . .
C(8) C(9) C(10) C(11) -0.4(3) . . .
C(9) C(10) C(11) C(12) 0.6(3) . . .
C(10) C(11) C(12) C(13) -0.0(2) . . .
C(11) C(12) C(13) C(8) -0.7(3) . . .
C(15) C(14) C(16) C(15) -0.6(2) . . 2_477
C(16) C(14) C(15) C(16) 0.6(2) . . 2_477
C(14) C(15) C(16) C(14) -0.6(2) . 2_477 2_477
